data_7009111
loop_
_publ_author_name
'Abram, Ulrich'
'Ortner, Kirstin'
'Gust, Ronald'
'Sommer, Klaus'

_publ_section_title
;
 Gold complexes with thiosemicarbazones: reactions of bi- and
 tridentate thiosemicarbazones with
 dichloro[2-(dimethylaminomethyl)phenyl-C&#x200A;1,N&#x200A;]gold(III),
 [Au(damp-C&#x200A;1,N&#x200A;)Cl2]
;
_journal_issue 5
_journal_name_full 'Journal of the Chemical Society, Dalton Transactions'
_journal_page_first 735
_journal_paper_doi 10.1039/a908712e
_journal_year 2000
_chemical_formula_moiety '[Au(Hdamp-C1)Cl(Hsaltsc)]PF6'
_chemical_formula_sum 'C17 H21 Au Cl F6 N4 O P S'
_chemical_formula_weight 706.82
_chemical_name_common '[Au(Hdamp-C1)Cl(Hsaltsc)]PF6'
_chemical_name_systematic '[Au(Hdamp-C1)Cl(Hsaltsc)]PF6'
_space_group_IT_number 14
_symmetry_cell_setting monoclinic
_symmetry_space_group_name_Hall '-P 2ybc'
_symmetry_space_group_name_H-M 'P 1 21/c 1'
_atom_sites_solution_hydrogens geom
_atom_sites_solution_primary direct
_atom_sites_solution_secondary difmap
_audit_creation_method SHELXL-97
_cell_angle_alpha 90.00
_cell_angle_beta 93.38(1)
_cell_angle_gamma 90.00
_cell_formula_units_Z 4
_cell_length_a 12.799(3)
_cell_length_b 10.504(1)
_cell_length_c 16.973(4)
_cell_measurement_reflns_used 25
_cell_measurement_temperature 293(2)
_cell_measurement_theta_max 13.594
_cell_measurement_theta_min 8.199
_cell_volume 2277.9(8)
_computing_cell_refinement SET4
_computing_data_collection CAD4
_computing_data_reduction 'HELENA (Spek, 1997)'
_computing_molecular_graphics 'ZORTEP (Zsolnai, 1995)'
_computing_publication_material SHELX
_computing_structure_refinement 'SHELXL-97 (Sheldrick, 1997)'
_computing_structure_solution 'SHELXS-97 (Sheldrick, 1990)'
_diffrn_ambient_temperature 293(2)
_diffrn_measured_fraction_theta_full 0.945
_diffrn_measured_fraction_theta_max 0.945
_diffrn_measurement_device_type CAD4
_diffrn_measurement_method 'omega scans'
_diffrn_radiation_monochromator graphite
_diffrn_radiation_source 'fine-focus sealed tube'
_diffrn_radiation_type MoK\a
_diffrn_radiation_wavelength 0.71073
_diffrn_reflns_av_R_equivalents 0.0362
_diffrn_reflns_av_sigmaI/netI 0.0769
_diffrn_reflns_limit_h_max 16
_diffrn_reflns_limit_h_min -1
_diffrn_reflns_limit_k_max 13
_diffrn_reflns_limit_k_min 0
_diffrn_reflns_limit_l_max 21
_diffrn_reflns_limit_l_min -21
_diffrn_reflns_number 5608
_diffrn_reflns_theta_full 26.94
_diffrn_reflns_theta_max 26.94
_diffrn_reflns_theta_min 3.09
_diffrn_standards_decay_% 0
_diffrn_standards_interval_count 300
_diffrn_standards_interval_time 3600
_diffrn_standards_number 3
_exptl_absorpt_coefficient_mu 6.804
_exptl_absorpt_correction_T_max 0.9528
_exptl_absorpt_correction_T_min 0.7614
_exptl_absorpt_correction_type 'Psi scans '
_exptl_crystal_colour yellow
_exptl_crystal_density_diffrn 2.061
_exptl_crystal_density_method 'not measured'
_exptl_crystal_description block
_exptl_crystal_F_000 1360
_exptl_crystal_size_max 0.25
_exptl_crystal_size_mid 0.20
_exptl_crystal_size_min 0.15
_refine_diff_density_max 0.731
_refine_diff_density_min -0.718
_refine_diff_density_rms 0.152
_refine_ls_extinction_method none
_refine_ls_goodness_of_fit_ref 0.978
_refine_ls_hydrogen_treatment mixed
_refine_ls_matrix_type full
_refine_ls_number_parameters 309
_refine_ls_number_reflns 4938
_refine_ls_number_restraints 0
_refine_ls_restrained_S_all 0.978
_refine_ls_R_factor_all 0.0916
_refine_ls_R_factor_gt 0.0389
_refine_ls_shift/su_max 0.001
_refine_ls_shift/su_mean 0.000
_refine_ls_structure_factor_coef Fsqd
_refine_ls_weighting_details 'w=1/[\s^2^(Fo^2^)+(0.0374P)^2^+1.1101P] where P=(Fo^2^+2Fc^2^)/3'
_refine_ls_weighting_scheme calc
_refine_ls_wR_factor_gt 0.0743
_refine_ls_wR_factor_ref 0.0862
_reflns_number_gt 3338
_reflns_number_total 4938
_reflns_threshold_expression >2sigma(I)
_cod_data_source_file a908712e.txt
_cod_data_source_block satscneu
_cod_depositor_comments
;
The following automatic conversions were performed:

'_refine_ls_weighting_scheme' value 'calc
w=1/[\s^2^(Fo^2^)+(0.0374P)^2^+1.1101P] where P=(Fo^2^+2Fc^2^)/3' was
changed to 'calc'. New tag '_refine_ls_weighting_details' was
created. The value of the new tag was set to
'w=1/[\s^2^(Fo^2^)+(0.0374P)^2^+1.1101P] where P=(Fo^2^+2Fc^2^)/3'.

Automatic conversion script
Id: cif_fix_values 3143 2015-03-26 13:38:13Z robertas 
;
_cod_original_sg_symbol_H-M P2(1)/c
_cod_database_code 7009111

loop_
_symmetry_equiv_pos_as_xyz
'x, y, z'
'-x, y+1/2, -z+1/2'
'-x, -y, -z'
'x, -y-1/2, z-1/2'

loop_
_atom_site_label
_atom_site_type_symbol
_atom_site_fract_x
_atom_site_fract_y
_atom_site_fract_z
_atom_site_U_iso_or_equiv
_atom_site_adp_type
_atom_site_occupancy
_atom_site_calc_flag
_atom_site_refinement_flags
_atom_site_disorder_assembly
_atom_site_disorder_group
Au1 Au 0.15731(2) 0.04695(3) 0.061751(15) 0.03424(9) Uani 1 d . . .
Cl1 Cl 0.26055(16) 0.11754(18) -0.03745(10) 0.0468(5) Uani 1 d . . .
C1 C 0.1691(6) 0.2168(6) 0.1195(4) 0.0358(16) Uani 1 d . . .
C2 C 0.0811(6) 0.2933(7) 0.1180(4) 0.0441(18) Uani 1 d . . .
H2 H 0.0213 0.2681 0.0883 0.053 Uiso 1 calc R . .
C3 C 0.0801(7) 0.4051(7) 0.1591(5) 0.052(2) Uani 1 d . . .
H3 H 0.0206 0.4561 0.1567 0.063 Uiso 1 calc R . .
C4 C 0.1683(8) 0.4416(8) 0.2045(5) 0.062(2) Uani 1 d . . .
H4 H 0.1679 0.5163 0.2339 0.074 Uiso 1 calc R . .
C5 C 0.2561(7) 0.3678(9) 0.2059(5) 0.056(2) Uani 1 d . . .
H5 H 0.3154 0.3934 0.2360 0.067 Uiso 1 calc R . .
C6 C 0.2585(6) 0.2554(7) 0.1633(4) 0.0394(17) Uani 1 d . . .
C7 C 0.3592(6) 0.1798(8) 0.1636(4) 0.0453(19) Uani 1 d . . .
H7A H 0.3982 0.1931 0.2137 0.054 Uiso 1 calc R . .
H7B H 0.3421 0.0900 0.1596 0.054 Uiso 1 calc R . .
N8 N 0.4284(6) 0.2142(7) 0.0979(4) 0.0463(17) Uani 1 d . . .
H8 H 0.392(6) 0.200(7) 0.062(4) 0.03(2) Uiso 1 d . . .
C9 C 0.5237(7) 0.1318(10) 0.1006(5) 0.069(3) Uani 1 d . . .
H9A H 0.5033 0.0440 0.1026 0.104 Uiso 1 calc R . .
H9B H 0.5676 0.1523 0.1467 0.104 Uiso 1 calc R . .
H9C H 0.5615 0.1463 0.0542 0.104 Uiso 1 calc R . .
C10 C 0.4541(7) 0.3506(9) 0.0946(5) 0.068(3) Uani 1 d . . .
H10A H 0.3907 0.3997 0.0931 0.102 Uiso 1 calc R . .
H10B H 0.4909 0.3676 0.0481 0.102 Uiso 1 calc R . .
H10C H 0.4973 0.3736 0.1406 0.102 Uiso 1 calc R . .
S11 S 0.05461(17) -0.01845(19) 0.15671(11) 0.0483(5) Uani 1 d . . .
C12 C 0.0340(6) -0.1729(7) 0.1193(4) 0.0448(18) Uani 1 d . . .
N13 N -0.0279(7) -0.2475(9) 0.1629(5) 0.066(2) Uani 1 d . . .
H13A H -0.047(10) -0.216(12) 0.203(7) 0.13(5) Uiso 1 d . . .
H13B H -0.045(8) -0.322(11) 0.150(6) 0.10(4) Uiso 1 d . . .
N14 N 0.0701(5) -0.2200(6) 0.0562(3) 0.0454(16) Uani 1 d . . .
N15 N 0.1339(4) -0.1387(5) 0.0160(3) 0.0357(13) Uani 1 d . . .
C16 C 0.1827(6) -0.1848(7) -0.0419(4) 0.0373(17) Uani 1 d . . .
H16 H 0.212(6) -0.119(8) -0.063(5) 0.06(3) Uiso 1 d . . .
C17 C 0.1919(5) -0.3152(7) -0.0690(4) 0.0355(16) Uani 1 d . . .
C18 C 0.2251(6) -0.3295(7) -0.1452(4) 0.0390(17) Uani 1 d . . .
O19 O 0.2341(5) -0.2221(6) -0.1901(4) 0.0630(18) Uani 1 d . . .
H19 H 0.251(8) -0.238(10) -0.237(5) 0.09(3) Uiso 1 d . . .
C20 C 0.2495(6) -0.4518(8) -0.1722(4) 0.0494(19) Uani 1 d . . .
H20 H 0.2724 -0.4623 -0.2228 0.059 Uiso 1 calc R . .
C21 C 0.2399(7) -0.5540(8) -0.1250(5) 0.057(2) Uani 1 d . . .
H21 H 0.2581 -0.6343 -0.1428 0.069 Uiso 1 calc R . .
C22 C 0.2035(7) -0.5404(8) -0.0513(5) 0.058(2) Uani 1 d . . .
H22 H 0.1953 -0.6117 -0.0198 0.070 Uiso 1 calc R . .
C23 C 0.1791(7) -0.4219(7) -0.0236(5) 0.051(2) Uani 1 d . . .
H23 H 0.1535 -0.4137 0.0263 0.061 Uiso 1 calc R . .
P30 P 0.41971(18) -0.2465(2) -0.36233(12) 0.0499(5) Uani 1 d . . .
F31 F 0.4403(6) -0.3370(6) -0.2897(3) 0.114(2) Uani 1 d . . .
F32 F 0.3940(5) -0.1569(6) -0.4337(3) 0.0947(19) Uani 1 d . . .
F33 F 0.3858(6) -0.3631(7) -0.4146(4) 0.118(2) Uani 1 d . . .
F34 F 0.5328(5) -0.2629(9) -0.3826(5) 0.151(3) Uani 1 d . . .
F35 F 0.4453(7) -0.1323(6) -0.3070(4) 0.134(3) Uani 1 d . . .
F36 F 0.3011(5) -0.2356(10) -0.3420(4) 0.137(3) Uani 1 d . . .

loop_
_atom_site_aniso_label
_atom_site_aniso_U_11
_atom_site_aniso_U_22
_atom_site_aniso_U_33
_atom_site_aniso_U_23
_atom_site_aniso_U_13
_atom_site_aniso_U_12
Au1 0.03464(14) 0.03173(13) 0.03644(13) -0.00521(14) 0.00286(9) -0.00184(16)
Cl1 0.0598(12) 0.0409(10) 0.0406(9) -0.0016(8) 0.0109(9) -0.0081(10)
C1 0.044(4) 0.031(4) 0.033(3) -0.008(3) 0.007(3) -0.005(3)
C2 0.041(4) 0.042(4) 0.050(4) -0.008(4) 0.006(4) 0.007(4)
C3 0.060(5) 0.035(4) 0.064(5) -0.004(4) 0.021(4) 0.002(4)
C4 0.079(6) 0.039(5) 0.070(5) -0.020(5) 0.024(5) -0.010(5)
C5 0.060(5) 0.055(5) 0.053(5) -0.011(4) 0.008(4) -0.016(5)
C6 0.046(4) 0.038(4) 0.034(4) 0.001(3) 0.004(3) -0.009(4)
C7 0.039(4) 0.053(5) 0.044(4) 0.005(4) 0.000(3) -0.011(4)
N8 0.045(4) 0.052(4) 0.042(4) 0.001(3) 0.002(3) -0.003(4)
C9 0.046(5) 0.081(7) 0.082(6) 0.009(6) 0.011(5) 0.014(5)
C10 0.076(7) 0.063(6) 0.067(6) 0.004(5) 0.024(5) -0.021(5)
S11 0.0568(12) 0.0425(12) 0.0475(10) -0.0119(9) 0.0194(9) -0.0112(10)
C12 0.046(5) 0.039(4) 0.050(4) -0.004(4) 0.009(4) 0.000(4)
N13 0.087(6) 0.048(5) 0.067(5) -0.007(4) 0.037(5) -0.013(5)
N14 0.049(4) 0.040(4) 0.048(4) -0.008(3) 0.007(3) -0.013(3)
N15 0.038(3) 0.032(3) 0.036(3) -0.004(3) 0.000(3) -0.004(3)
C16 0.041(4) 0.032(4) 0.038(4) 0.005(3) -0.003(3) -0.001(4)
C17 0.035(4) 0.037(4) 0.034(4) -0.007(3) 0.003(3) -0.006(3)
C18 0.036(4) 0.039(4) 0.043(4) -0.007(3) 0.006(3) 0.002(3)
O19 0.095(5) 0.045(3) 0.051(4) 0.004(3) 0.028(3) 0.002(3)
C20 0.056(5) 0.052(5) 0.042(4) -0.007(4) 0.018(3) -0.002(5)
C21 0.063(5) 0.033(4) 0.076(6) -0.013(5) 0.012(4) 0.007(5)
C22 0.080(6) 0.031(4) 0.065(5) 0.004(4) 0.021(5) 0.008(5)
C23 0.061(5) 0.046(5) 0.047(4) -0.004(4) 0.007(4) -0.005(4)
P30 0.0524(13) 0.0566(13) 0.0406(11) 0.0016(10) 0.0035(10) 0.0014(11)
F31 0.162(7) 0.098(5) 0.078(4) 0.036(4) -0.024(4) -0.011(5)
F32 0.123(5) 0.088(4) 0.072(3) 0.025(3) 0.000(3) 0.012(4)
F33 0.154(6) 0.083(4) 0.110(5) -0.030(4) -0.045(5) 0.006(5)
F34 0.061(4) 0.213(9) 0.182(7) 0.040(7) 0.043(5) 0.018(5)
F35 0.213(8) 0.080(4) 0.102(5) -0.028(4) -0.059(5) 0.016(6)
F36 0.077(4) 0.244(10) 0.092(5) 0.011(6) 0.022(4) 0.023(6)

loop_
_atom_type_symbol
_atom_type_description
_atom_type_scat_dispersion_real
_atom_type_scat_dispersion_imag
_atom_type_scat_source
C C 0.0033 0.0016 'International Tables Vol C Tables 4.2.6.8 and 6.1.1.4'
H H 0.0000 0.0000 'International Tables Vol C Tables 4.2.6.8 and 6.1.1.4'
Au Au -2.0133 8.8022 'International Tables Vol C Tables 4.2.6.8 and 6.1.1.4'
Cl Cl 0.1484 0.1585 'International Tables Vol C Tables 4.2.6.8 and 6.1.1.4'
N N 0.0061 0.0033 'International Tables Vol C Tables 4.2.6.8 and 6.1.1.4'
O O 0.0106 0.0060 'International Tables Vol C Tables 4.2.6.8 and 6.1.1.4'
S S 0.1246 0.1234 'International Tables Vol C Tables 4.2.6.8 and 6.1.1.4'
P P 0.1023 0.0942 'International Tables Vol C Tables 4.2.6.8 and 6.1.1.4'
F F 0.0171 0.0103 'International Tables Vol C Tables 4.2.6.8 and 6.1.1.4'

loop_
_geom_angle_atom_site_label_1
_geom_angle_atom_site_label_2
_geom_angle_atom_site_label_3
_geom_angle
_geom_angle_site_symmetry_1
_geom_angle_site_symmetry_3
_geom_angle_publ_flag
C1 Au1 N15 171.8(2) . . ?
C1 Au1 S11 87.27(19) . . ?
N15 Au1 S11 84.57(16) . . ?
C1 Au1 Cl1 92.30(19) . . ?
N15 Au1 Cl1 95.88(16) . . ?
S11 Au1 Cl1 178.74(8) . . ?
C2 C1 C6 119.0(6) . . ?
C2 C1 Au1 117.6(5) . . ?
C6 C1 Au1 123.3(5) . . ?
C3 C2 C1 121.5(7) . . ?
C2 C3 C4 119.3(8) . . ?
C5 C4 C3 119.8(8) . . ?
C4 C5 C6 121.2(8) . . ?
C5 C6 C1 119.0(7) . . ?
C5 C6 C7 119.4(7) . . ?
C1 C6 C7 121.6(6) . . ?
N8 C7 C6 114.2(6) . . ?
C10 N8 C9 112.4(7) . . ?
C10 N8 C7 113.7(7) . . ?
C9 N8 C7 110.7(7) . . ?
C12 S11 Au1 96.0(3) . . ?
N14 C12 N13 118.6(8) . . ?
N14 C12 S11 126.9(6) . . ?
N13 C12 S11 114.5(6) . . ?
C12 N14 N15 115.0(6) . . ?
C16 N15 N14 118.0(6) . . ?
C16 N15 Au1 124.2(5) . . ?
N14 N15 Au1 117.5(4) . . ?
N15 C16 C17 130.4(7) . . ?
C23 C17 C18 119.0(7) . . ?
C23 C17 C16 125.2(6) . . ?
C18 C17 C16 115.5(7) . . ?
O19 C18 C17 117.9(6) . . ?
O19 C18 C20 122.9(6) . . ?
C17 C18 C20 119.2(7) . . ?
C21 C20 C18 120.2(7) . . ?
C20 C21 C22 120.5(8) . . ?
C21 C22 C23 120.3(8) . . ?
C22 C23 C17 120.7(7) . . ?
F34 P30 F35 93.2(5) . . ?
F34 P30 F32 93.0(4) . . ?
F35 P30 F32 91.8(4) . . ?
F34 P30 F33 91.1(5) . . ?
F35 P30 F33 175.5(5) . . ?
F32 P30 F33 89.6(4) . . ?
F34 P30 F31 89.5(4) . . ?
F35 P30 F31 88.5(4) . . ?
F32 P30 F31 177.4(4) . . ?
F33 P30 F31 89.9(4) . . ?
F34 P30 F36 177.6(6) . . ?
F35 P30 F36 89.0(5) . . ?
F32 P30 F36 87.9(4) . . ?
F33 P30 F36 86.7(5) . . ?
F31 P30 F36 89.5(4) . . ?

loop_
_geom_bond_atom_site_label_1
_geom_bond_atom_site_label_2
_geom_bond_distance
_geom_bond_site_symmetry_2
_geom_bond_publ_flag
Au1 C1 2.037(6) . ?
Au1 N15 2.114(6) . ?
Au1 S11 2.2466(19) . ?
Au1 Cl1 2.3223(18) . ?
C1 C2 1.383(10) . ?
C1 C6 1.387(9) . ?
C2 C3 1.367(10) . ?
C3 C4 1.383(12) . ?
C4 C5 1.364(12) . ?
C5 C6 1.386(10) . ?
C6 C7 1.514(10) . ?
C7 N8 1.508(9) . ?
N8 C10 1.472(11) . ?
N8 C9 1.494(10) . ?
S11 C12 1.756(8) . ?
C12 N14 1.291(9) . ?
C12 N13 1.364(11) . ?
N14 N15 1.388(8) . ?
N15 C16 1.289(9) . ?
C16 C17 1.452(10) . ?
C17 C23 1.375(10) . ?
C17 C18 1.393(9) . ?
C18 O19 1.370(9) . ?
C18 C20 1.406(10) . ?
C20 C21 1.349(11) . ?
C21 C22 1.369(11) . ?
C22 C23 1.372(11) . ?
P30 F34 1.518(7) . ?
P30 F35 1.546(6) . ?
P30 F32 1.554(6) . ?
P30 F33 1.559(6) . ?
P30 F31 1.566(6) . ?
P30 F36 1.581(7) . ?

loop_
_geom_hbond_atom_site_label_D
_geom_hbond_atom_site_label_H
_geom_hbond_atom_site_label_A
_geom_hbond_distance_DH
_geom_hbond_distance_HA
_geom_hbond_distance_DA
_geom_hbond_angle_DHA
_geom_hbond_site_symmetry_A
N8 H8 Cl1 0.75(7) 2.47(7) 3.216(8) 168(7) .
O19 H19 F36 0.86(9) 1.92(9) 2.769(9) 167(10) .
